data_1521305
loop_
_publ_author_name
'Masuda, Y.'
'Ohta, M.'
'Seo, W.-S.'
'Koumoto, K.'
'Pitschke, W.'

_publ_section_title
;
 Structure and thermoelectric transport properties of isoelectronically
 substituted (Zn O)5 In2 O3
;
_journal_name_full 'Journal of Solid State Chemistry'
_journal_page_first 221
_journal_page_last 227
_journal_volume 150
_journal_year 2000
_chemical_formula_sum 'Co0.25 In2 O8 Zn4.75'
_chemical_name_systematic '(Zn0.95 Co0.05 O)5 In2 O3'
_space_group_IT_number 166
_symmetry_space_group_name_Hall '-R 3 2"'
_symmetry_space_group_name_H-M 'R -3 m :H'
_cell_angle_alpha 90
_cell_angle_beta 90
_cell_angle_gamma 120
_cell_formula_units_Z 3
_cell_length_a 3.3284
_cell_length_b 3.3284
_cell_length_c 58.066
_cell_volume 557.088
_citation_journal_id_ASTM JSSCBI
_cod_data_source_file Masuda_JSSCBI_2000_1783.cif
_cod_data_source_block Co0.25In2O8Zn4.75
_cod_original_cell_volume 557.0877
_cod_database_code 1521305

loop_
_symmetry_equiv_pos_as_xyz
x,y,z
-y,x-y,z
-x+y,-x,z
y,x,-z
-x,-x+y,-z
x-y,-y,-z
-x,-y,-z
y,-x+y,-z
x-y,x,-z
-y,-x,z
x,x-y,z
-x+y,y,z
x+2/3,y+1/3,z+1/3
-y+2/3,x-y+1/3,z+1/3
-x+y+2/3,-x+1/3,z+1/3
y+2/3,x+1/3,-z+1/3
-x+2/3,-x+y+1/3,-z+1/3
x-y+2/3,-y+1/3,-z+1/3
-x+2/3,-y+1/3,-z+1/3
y+2/3,-x+y+1/3,-z+1/3
x-y+2/3,x+1/3,-z+1/3
-y+2/3,-x+1/3,z+1/3
x+2/3,x-y+1/3,z+1/3
-x+y+2/3,y+1/3,z+1/3
x+1/3,y+2/3,z+2/3
-y+1/3,x-y+2/3,z+2/3
-x+y+1/3,-x+2/3,z+2/3
y+1/3,x+2/3,-z+2/3
-x+1/3,-x+y+2/3,-z+2/3
x-y+1/3,-y+2/3,-z+2/3
-x+1/3,-y+2/3,-z+2/3
y+1/3,-x+y+2/3,-z+2/3
x-y+1/3,x+2/3,-z+2/3
-y+1/3,-x+2/3,z+2/3
x+1/3,x-y+2/3,z+2/3
-x+y+1/3,y+2/3,z+2/3

loop_
_atom_site_label
_atom_site_type_symbol
_atom_site_fract_x
_atom_site_fract_y
_atom_site_fract_z
_atom_site_occupancy
_atom_site_U_iso_or_equiv
In2 In+3 0 0 0.1901 0.18 0.0
Co4 Co+2 0 0 0.2812 0.03 0.0
O2 O-2 0 0 0.2287 1 0.0
Co2 Co+2 0 0 0.1901 0.03 0.0
Co3 Co+2 0 0 0.0972 0.03 0.0
O1 O-2 0 0 0.147 1 0.0
Zn3 Zn+2 0 0 0.0972 0.79 0.0
Zn1 Zn+2 0 0 0 0.01 0.0
Co1 Co+2 0 0 0 0.09 0.0
Zn4 Zn+2 0 0 0.2812 0.79 0.0
In3 In+3 0 0 0.0972 0.18 0.0
In1 In+3 0 0 0 0.91 0.0
O3 O-2 0 0 0.0622 1 0.0
O4 O-2 0 0 0.3156 1 0.0
In4 In+3 0 0 0.2812 0.18 0.0
Zn2 Zn+2 0 0 0.1901 0.79 0.0
